data_7152890
loop_
_publ_author_name
'Sreedharan, Dinesh T.'
'Clive, Derrick L. J.'

_publ_section_title
;
 Asymmetric synthesis of carbocycles: use of intramolecular conjugate
 displacement.
;
_journal_issue 19
_journal_name_full 'Organic &amp; biomolecular chemistry'
_journal_page_first 3128
_journal_page_last 3144
_journal_paper_doi 10.1039/c3ob40115d
_journal_volume 11
_journal_year 2013
_chemical_formula_moiety 'C19 H21 F O4 S'
_chemical_formula_sum 'C19 H21 F O4 S'
_chemical_formula_weight 364.42
_chemical_name_systematic (2Z)-2-(5-fluoro-2-{2-(phenylsulfonyl)ethyl}benzyl)but-2-ene-1,4-diol
_space_group_IT_number 14
_symmetry_cell_setting monoclinic
_symmetry_space_group_name_Hall '-P 2yn'
_symmetry_space_group_name_H-M 'P 1 21/n 1'
_atom_sites_solution_hydrogens geom
_atom_sites_solution_primary direct
_atom_sites_solution_secondary difmap
_audit_creation_method SHELXL-97
_cell_angle_alpha 90.00
_cell_angle_beta 95.9719(8)
_cell_angle_gamma 90.00
_cell_formula_units_Z 4
_cell_length_a 5.71150(10)
_cell_length_b 15.4417(3)
_cell_length_c 19.7977(4)
_cell_measurement_reflns_used 9574
_cell_measurement_temperature 173(2)
_cell_measurement_theta_max 69.43
_cell_measurement_theta_min 3.64
_cell_volume 1736.59(6)
_computing_cell_refinement 'Bruker SAINT'
_computing_data_collection 'Bruker APEX2'
_computing_data_reduction 'Bruker SAINT'
_computing_molecular_graphics 'Bruker SHELXTL'
_computing_publication_material 'Bruker SHELXTL'
_computing_structure_refinement 'SHELXL-97 (Sheldrick, 1997)'
_computing_structure_solution 'SHELXS-97 (Sheldrick, 1990)'
_diffrn_ambient_temperature 173(2)
_diffrn_measured_fraction_theta_full 0.956
_diffrn_measured_fraction_theta_max 0.956
_diffrn_measurement_device_type 'Bruker APEX-II CCD'
_diffrn_measurement_method '\w scans'
_diffrn_radiation_monochromator graphite
_diffrn_radiation_source 'fine-focus sealed tube'
_diffrn_radiation_type CuK\a
_diffrn_radiation_wavelength 1.54178
_diffrn_reflns_av_R_equivalents 0.0339
_diffrn_reflns_av_sigmaI/netI 0.0325
_diffrn_reflns_limit_h_max 6
_diffrn_reflns_limit_h_min -6
_diffrn_reflns_limit_k_max 18
_diffrn_reflns_limit_k_min -18
_diffrn_reflns_limit_l_max 22
_diffrn_reflns_limit_l_min -21
_diffrn_reflns_number 11596
_diffrn_reflns_theta_full 70.05
_diffrn_reflns_theta_max 70.05
_diffrn_reflns_theta_min 3.64
_diffrn_standards_number 0
_exptl_absorpt_coefficient_mu 1.936
_exptl_absorpt_correction_T_max 0.9336
_exptl_absorpt_correction_T_min 0.4912
_exptl_absorpt_correction_type integration
_exptl_absorpt_process_details 'SADABS (Sheldrick, 2008)'
_exptl_crystal_colour colourless
_exptl_crystal_density_diffrn 1.394
_exptl_crystal_density_method 'not measured'
_exptl_crystal_description prism
_exptl_crystal_F_000 768
_exptl_crystal_size_max 0.43
_exptl_crystal_size_mid 0.13
_exptl_crystal_size_min 0.04
_refine_diff_density_max 0.355
_refine_diff_density_min -0.383
_refine_diff_density_rms 0.049
_refine_ls_extinction_method none
_refine_ls_goodness_of_fit_ref 1.033
_refine_ls_hydrogen_treatment mixed
_refine_ls_matrix_type full
_refine_ls_number_parameters 232
_refine_ls_number_reflns 3140
_refine_ls_number_restraints 0
_refine_ls_restrained_S_all 1.033
_refine_ls_R_factor_all 0.0427
_refine_ls_R_factor_gt 0.0405
_refine_ls_shift/su_max 0.000
_refine_ls_shift/su_mean 0.000
_refine_ls_structure_factor_coef Fsqd
_refine_ls_weighting_details 'calc w=1/[\s^2^(Fo^2^)+(0.0660P)^2^+0.7701P] where P=(Fo^2^+2Fc^2^)/3'
_refine_ls_weighting_scheme calc
_refine_ls_wR_factor_gt 0.1143
_refine_ls_wR_factor_ref 0.1166
_reflns_number_gt 2919
_reflns_number_total 3140
_reflns_threshold_expression I>2\s(I)
_cod_data_source_file c3ob40115d.txt
_cod_data_source_block 9.2
_cod_depositor_comments
;
The following automatic conversions were performed:

'_symmetry_cell_setting' value 'Monoclinic' changed to 'monoclinic'
according to /home/saulius/struct/CIF-dictionaries/cif_core.dic
dictionary named 'cif_core.dic' version 2.4.2 from 2011-04-26.

Automatic conversion script
Id: cif_fix_values 1891 2012-01-12 08:04:46Z andrius 
;
_cod_original_sg_symbol_H-M 'P 21/n'
_cod_database_code 7152890

loop_
_symmetry_equiv_pos_as_xyz
'x, y, z'
'-x+1/2, y+1/2, -z+1/2'
'-x, -y, -z'
'x-1/2, -y-1/2, z-1/2'

loop_
_atom_site_label
_atom_site_type_symbol
_atom_site_fract_x
_atom_site_fract_y
_atom_site_fract_z
_atom_site_U_iso_or_equiv
_atom_site_adp_type
_atom_site_occupancy
_atom_site_symmetry_multiplicity
_atom_site_calc_flag
_atom_site_refinement_flags
S S 0.26419(7) 0.20230(3) 0.22491(2) 0.03459(16) Uani 1 1 d .
F F -0.3322(2) 0.55477(7) 0.45502(7) 0.0524(3) Uani 1 1 d .
O1 O -0.3092(3) 0.07467(11) 0.45837(10) 0.0632(5) Uani 1 1 d .
H1O H -0.394(6) 0.105(2) 0.4931(19) 0.095 Uiso 1 1 d .
O2 O 0.5027(3) 0.18674(11) 0.55306(9) 0.0551(4) Uani 1 1 d .
H2O H 0.579(5) 0.235(2) 0.5808(16) 0.083 Uiso 1 1 d .
O3 O 0.5113(2) 0.21953(9) 0.24090(8) 0.0445(3) Uani 1 1 d .
O4 O 0.1740(3) 0.19693(10) 0.15415(8) 0.0541(4) Uani 1 1 d .
C1 C -0.0754(4) 0.10195(13) 0.45776(13) 0.0519(5) Uani 1 1 d .
H1A H -0.0182 0.0837 0.4144 0.062 Uiso 1 1 calc R
H1B H 0.0229 0.0726 0.4951 0.062 Uiso 1 1 calc R
C2 C -0.0430(3) 0.19814(11) 0.46553(10) 0.0349(4) Uani 1 1 d .
C3 C 0.1093(3) 0.23452(13) 0.51218(10) 0.0402(4) Uani 1 1 d .
H3 H 0.1222 0.2958 0.5111 0.048 Uiso 1 1 calc R
C4 C 0.2634(4) 0.18802(15) 0.56658(12) 0.0509(5) Uani 1 1 d .
H4A H 0.2515 0.2169 0.6107 0.061 Uiso 1 1 calc R
H4B H 0.2067 0.1278 0.5702 0.061 Uiso 1 1 calc R
C5 C -0.2002(3) 0.24946(11) 0.41360(10) 0.0346(4) Uani 1 1 d .
H5A H -0.1998 0.2205 0.3690 0.042 Uiso 1 1 calc R
H5B H -0.3631 0.2470 0.4263 0.042 Uiso 1 1 calc R
C6 C -0.1346(3) 0.34343(10) 0.40540(9) 0.0305(4) Uani 1 1 d .
C7 C 0.0563(3) 0.36725(11) 0.37035(9) 0.0303(4) Uani 1 1 d .
C8 C 0.1138(3) 0.45455(11) 0.36596(9) 0.0351(4) Uani 1 1 d .
H8 H 0.2448 0.4706 0.3428 0.042 Uiso 1 1 calc R
C9 C -0.0141(3) 0.51873(11) 0.39434(9) 0.0372(4) Uani 1 1 d .
H9 H 0.0267 0.5781 0.3910 0.045 Uiso 1 1 calc R
C10 C -0.2024(3) 0.49319(11) 0.42752(9) 0.0359(4) Uani 1 1 d .
C11 C -0.2643(3) 0.40759(11) 0.43407(9) 0.0346(4) Uani 1 1 d .
H11 H -0.3944 0.3925 0.4579 0.042 Uiso 1 1 calc R
C12 C 0.2010(3) 0.30083(11) 0.33696(10) 0.0332(4) Uani 1 1 d .
H12A H 0.2060 0.2464 0.3635 0.040 Uiso 1 1 calc R
H12B H 0.3644 0.3223 0.3370 0.040 Uiso 1 1 calc R
C13 C 0.0987(3) 0.28241(11) 0.26399(9) 0.0326(4) Uani 1 1 d .
H13A H 0.0973 0.3366 0.2372 0.039 Uiso 1 1 calc R
H13B H -0.0660 0.2624 0.2639 0.039 Uiso 1 1 calc R
C14 C 0.1953(3) 0.10405(11) 0.26397(9) 0.0331(4) Uani 1 1 d .
C15 C 0.3539(3) 0.06843(12) 0.31376(10) 0.0395(4) Uani 1 1 d .
H15 H 0.4971 0.0974 0.3282 0.047 Uiso 1 1 calc R
C16 C 0.3009(4) -0.01024(13) 0.34224(12) 0.0503(5) Uani 1 1 d .
H16 H 0.4075 -0.0356 0.3767 0.060 Uiso 1 1 calc R
C17 C 0.0927(4) -0.05161(13) 0.32032(14) 0.0575(6) Uani 1 1 d .
H17 H 0.0579 -0.1059 0.3395 0.069 Uiso 1 1 calc R
C18 C -0.0665(4) -0.01509(15) 0.27081(14) 0.0580(6) Uani 1 1 d .
H18 H -0.2098 -0.0441 0.2565 0.070 Uiso 1 1 calc R
C19 C -0.0169(3) 0.06358(14) 0.24219(12) 0.0461(5) Uani 1 1 d .
H19 H -0.1251 0.0894 0.2084 0.055 Uiso 1 1 calc R

loop_
_atom_site_aniso_label
_atom_site_aniso_U_11
_atom_site_aniso_U_22
_atom_site_aniso_U_33
_atom_site_aniso_U_23
_atom_site_aniso_U_13
_atom_site_aniso_U_12
S 0.0316(3) 0.0379(3) 0.0348(3) 0.00071(16) 0.00612(17) 0.00654(15)
F 0.0590(7) 0.0381(6) 0.0624(8) -0.0075(5) 0.0177(6) 0.0120(5)
O1 0.0661(10) 0.0490(9) 0.0733(13) -0.0014(8) 0.0011(8) -0.0196(8)
O2 0.0394(8) 0.0670(10) 0.0571(11) -0.0055(7) -0.0030(7) 0.0000(7)
O3 0.0313(7) 0.0442(7) 0.0600(10) 0.0030(6) 0.0148(6) 0.0029(5)
O4 0.0648(10) 0.0642(10) 0.0326(9) -0.0002(6) 0.0022(7) 0.0181(7)
C1 0.0569(13) 0.0357(10) 0.0614(15) 0.0051(9) -0.0021(10) 0.0026(9)
C2 0.0328(9) 0.0328(9) 0.0391(11) 0.0031(7) 0.0036(7) 0.0016(6)
C3 0.0357(9) 0.0426(10) 0.0415(11) 0.0053(8) 0.0010(7) -0.0016(7)
C4 0.0392(11) 0.0667(14) 0.0450(13) 0.0111(10) -0.0034(8) -0.0025(9)
C5 0.0307(8) 0.0318(8) 0.0401(11) 0.0027(7) -0.0019(7) -0.0034(6)
C6 0.0266(8) 0.0304(8) 0.0333(9) 0.0023(6) -0.0031(6) 0.0008(6)
C7 0.0269(8) 0.0311(8) 0.0318(9) 0.0009(6) -0.0019(6) 0.0028(6)
C8 0.0324(9) 0.0354(9) 0.0377(10) 0.0046(7) 0.0048(7) -0.0020(7)
C9 0.0435(10) 0.0278(8) 0.0396(11) 0.0031(7) 0.0010(7) -0.0009(7)
C10 0.0374(9) 0.0338(9) 0.0362(10) -0.0026(7) 0.0022(7) 0.0085(7)
C11 0.0284(8) 0.0382(9) 0.0374(10) 0.0021(7) 0.0048(7) 0.0019(7)
C12 0.0260(8) 0.0349(9) 0.0382(10) -0.0010(7) 0.0008(7) 0.0045(6)
C13 0.0270(8) 0.0331(8) 0.0374(10) 0.0026(7) 0.0026(7) 0.0056(6)
C14 0.0295(8) 0.0328(8) 0.0374(10) -0.0058(7) 0.0048(7) 0.0034(6)
C15 0.0352(9) 0.0352(9) 0.0475(12) -0.0022(8) 0.0022(7) 0.0034(7)
C16 0.0581(12) 0.0372(10) 0.0573(14) 0.0045(9) 0.0135(10) 0.0113(9)
C17 0.0644(14) 0.0325(10) 0.0824(18) -0.0057(10) 0.0395(13) -0.0012(9)
C18 0.0383(11) 0.0493(12) 0.0899(19) -0.0242(12) 0.0239(11) -0.0113(9)
C19 0.0302(9) 0.0488(11) 0.0592(14) -0.0151(9) 0.0040(8) -0.0013(8)

loop_
_atom_type_symbol
_atom_type_description
_atom_type_scat_dispersion_real
_atom_type_scat_dispersion_imag
_atom_type_scat_source
C C 0.0181 0.0091 'International Tables Vol C Tables 4.2.6.8 and 6.1.1.4'
H H 0.0000 0.0000 'International Tables Vol C Tables 4.2.6.8 and 6.1.1.4'
O O 0.0492 0.0322 'International Tables Vol C Tables 4.2.6.8 and 6.1.1.4'
F F 0.0727 0.0534 'International Tables Vol C Tables 4.2.6.8 and 6.1.1.4'
S S 0.3331 0.5567 'International Tables Vol C Tables 4.2.6.8 and 6.1.1.4'

loop_
_geom_angle_atom_site_label_1
_geom_angle_atom_site_label_2
_geom_angle_atom_site_label_3
_geom_angle
O3 S O4 117.83(9)
O3 S C14 108.71(8)
O4 S C14 107.60(9)
O3 S C13 109.18(8)
O4 S C13 108.03(8)
C14 S C13 104.70(8)
O1 C1 C2 113.77(18)
C3 C2 C1 123.70(17)
C3 C2 C5 123.38(16)
C1 C2 C5 112.92(16)
C2 C3 C4 126.19(19)
O2 C4 C3 112.05(18)
C6 C5 C2 116.04(14)
C11 C6 C7 119.29(15)
C11 C6 C5 119.41(15)
C7 C6 C5 121.29(15)
C8 C7 C6 119.08(15)
C8 C7 C12 119.09(15)
C6 C7 C12 121.83(15)
C9 C8 C7 122.00(16)
C10 C9 C8 117.41(16)
F C10 C9 118.59(16)
F C10 C11 118.65(16)
C9 C10 C11 122.76(16)
C10 C11 C6 119.45(16)
C7 C12 C13 111.54(13)
C12 C13 S 111.84(11)
C15 C14 C19 121.84(18)
C15 C14 S 119.66(14)
C19 C14 S 118.48(16)
C14 C15 C16 118.96(18)
C17 C16 C15 119.7(2)
C16 C17 C18 121.0(2)
C19 C18 C17 120.01(19)
C18 C19 C14 118.5(2)

loop_
_geom_bond_atom_site_label_1
_geom_bond_atom_site_label_2
_geom_bond_distance
S O3 1.4385(14)
S O4 1.4436(16)
S C14 1.7658(18)
S C13 1.7816(17)
F C10 1.354(2)
O1 C1 1.402(3)
O2 C4 1.420(3)
C1 C2 1.503(3)
C2 C3 1.326(3)
C2 C5 1.516(2)
C3 C4 1.501(3)
C5 C6 1.512(2)
C6 C11 1.393(2)
C6 C7 1.401(2)
C7 C8 1.392(2)
C7 C12 1.512(2)
C8 C9 1.384(3)
C9 C10 1.375(3)
C10 C11 1.378(3)
C12 C13 1.527(3)
C14 C15 1.382(3)
C14 C19 1.391(3)
C15 C16 1.386(3)
C16 C17 1.380(3)
C17 C18 1.386(4)
C18 C19 1.382(3)

loop_
_geom_hbond_atom_site_label_D
_geom_hbond_atom_site_label_H
_geom_hbond_atom_site_label_A
_geom_hbond_distance_DH
_geom_hbond_distance_HA
_geom_hbond_distance_DA
_geom_hbond_angle_DHA
_geom_hbond_site_symmetry_A
O1 H1O O2 1.00(4) 1.87(4) 2.843(3) 164(3) 1_455
O2 H2O O4 1.00(3) 1.83(3) 2.790(2) 160(3) 4_666

loop_
_geom_torsion_atom_site_label_1
_geom_torsion_atom_site_label_2
_geom_torsion_atom_site_label_3
_geom_torsion_atom_site_label_4
_geom_torsion
O1 C1 C2 C3 126.6(2)
O1 C1 C2 C5 -54.3(3)
C1 C2 C3 C4 -3.5(3)
C5 C2 C3 C4 177.60(18)
C2 C3 C4 O2 106.8(2)
C3 C2 C5 C6 14.9(3)
C1 C2 C5 C6 -164.15(17)
C2 C5 C6 C11 -103.46(19)
C2 C5 C6 C7 75.6(2)
C11 C6 C7 C8 1.0(3)
C5 C6 C7 C8 -178.08(15)
C11 C6 C7 C12 -178.80(16)
C5 C6 C7 C12 2.1(3)
C6 C7 C8 C9 -1.0(3)
C12 C7 C8 C9 178.82(16)
C7 C8 C9 C10 0.0(3)
C8 C9 C10 F -179.20(16)
C8 C9 C10 C11 0.9(3)
F C10 C11 C6 179.22(16)
C9 C10 C11 C6 -0.9(3)
C7 C6 C11 C10 -0.1(3)
C5 C6 C11 C10 178.99(16)
C8 C7 C12 C13 -90.86(18)
C6 C7 C12 C13 88.9(2)
C7 C12 C13 S -178.61(12)
O3 S C13 C12 -43.61(14)
O4 S C13 C12 -172.89(12)
C14 S C13 C12 72.64(14)
O3 S C14 C15 14.28(17)
O4 S C14 C15 142.93(15)
C13 S C14 C15 -102.30(15)
O3 S C14 C19 -164.18(14)
O4 S C14 C19 -35.53(16)
C13 S C14 C19 79.24(16)
C19 C14 C15 C16 0.7(3)
S C14 C15 C16 -177.75(15)
C14 C15 C16 C17 0.3(3)
C15 C16 C17 C18 -0.9(3)
C16 C17 C18 C19 0.5(3)
C17 C18 C19 C14 0.4(3)
C15 C14 C19 C18 -1.0(3)
S C14 C19 C18 177.40(15)
